data_2242523
loop_
_publ_author_name
'Mohamooda Sumaya, U.'
'KarunaKaran, J.'
'Biruntha, K.'
'MohanaKrishnan, A. K.'
'Usha, G.'

_publ_section_title
;
 Crystal structure and Hirshfeld surface analysis and energy frameworks of
 1-(2,4-dimethylphenyl)-4-(4-methoxyphenyl)naphthalene
;
_journal_issue 7
_journal_name_full 'Acta Crystallographica Section E'
_journal_page_first 939
_journal_page_last 943
_journal_paper_doi 10.1107/S2056989018008332
_journal_volume 74
_journal_year 2018
_chemical_formula_iupac 'C25 H22 O'
_chemical_formula_moiety 'C25 H22 O'
_chemical_formula_sum 'C25 H22 O'
_chemical_formula_weight 338.42
_chemical_name_systematic
;
1-(2,4-Dimethylphenyl)-4-(4-methoxyphenyl)naphthalene
;
_space_group_crystal_system triclinic
_space_group_IT_number 2
_space_group_name_Hall '-P 1'
_space_group_name_H-M_alt 'P -1'
_symmetry_space_group_name_Hall '-P 1'
_symmetry_space_group_name_H-M 'P -1'
_atom_sites_solution_hydrogens geom
_atom_sites_solution_primary direct
_atom_sites_solution_secondary difmap
_audit_creation_method SHELXL-2014/7
_cell_angle_alpha 64.707(4)
_cell_angle_beta 71.312(4)
_cell_angle_gamma 77.032(4)
_cell_formula_units_Z 2
_cell_length_a 9.1670(9)
_cell_length_b 10.4566(10)
_cell_length_c 11.2499(11)
_cell_measurement_reflns_used 19154
_cell_measurement_temperature 296(2)
_cell_measurement_theta_max 22.727
_cell_measurement_theta_min 2.341
_cell_volume 918.75(16)
_computing_cell_refinement
;
APEX2 and SAINT (Bruker, 2012)
;
_computing_data_collection
;
APEX2 (Bruker, 2012)
;
_computing_data_reduction
;
SAINT and XPREP (Bruker, 2012)
;
_computing_molecular_graphics
;
ORTEP-3 for Windows (Farrugia, 2012) and Mercury (Macrae <i>et al.</i>,
2008)
;
_computing_publication_material
;
SHELXL2014 (Sheldrick, 2015b)
;
_computing_structure_refinement
;
SHELXL2014 (Sheldrick, 2015b)
;
_computing_structure_solution
;
SHELXT2014 (Sheldrick, 2015a)
;
_diffrn_ambient_temperature 296(2)
_diffrn_measured_fraction_theta_full 1.000
_diffrn_measured_fraction_theta_max 0.991
_diffrn_measurement_device_type 'Bruker Kappa APEXII CCD'
_diffrn_measurement_method '\w and \f scan'
_diffrn_radiation_type MoK\a
_diffrn_radiation_wavelength 0.71073
_diffrn_reflns_av_R_equivalents 0.0603
_diffrn_reflns_limit_h_max 11
_diffrn_reflns_limit_h_min -11
_diffrn_reflns_limit_k_max 13
_diffrn_reflns_limit_k_min -13
_diffrn_reflns_limit_l_max 14
_diffrn_reflns_limit_l_min -14
_diffrn_reflns_number 19120
_diffrn_reflns_theta_full 25.242
_diffrn_reflns_theta_max 26.638
_diffrn_reflns_theta_min 2.071
_exptl_absorpt_coefficient_mu 0.073
_exptl_absorpt_correction_T_max 0.9454
_exptl_absorpt_correction_T_min 0.9002
_exptl_absorpt_correction_type multi-scan
_exptl_absorpt_process_details
;
(SADABS; Bruker, 2012)
;
_exptl_crystal_colour yellow
_exptl_crystal_density_diffrn 1.223
_exptl_crystal_density_method 'not measured'
_exptl_crystal_description block
_exptl_crystal_F_000 360
_exptl_crystal_size_max 0.150
_exptl_crystal_size_mid 0.100
_exptl_crystal_size_min 0.100
_refine_diff_density_max 0.268
_refine_diff_density_min -0.191
_refine_ls_extinction_method none
_refine_ls_goodness_of_fit_ref 1.001
_refine_ls_hydrogen_treatment constr
_refine_ls_matrix_type full
_refine_ls_number_parameters 238
_refine_ls_number_reflns 3828
_refine_ls_number_restraints 0
_refine_ls_restrained_S_all 1.001
_refine_ls_R_factor_all 0.1475
_refine_ls_R_factor_gt 0.0566
_refine_ls_shift/su_max 0.000
_refine_ls_shift/su_mean 0.000
_refine_ls_structure_factor_coef Fsqd
_refine_ls_weighting_details 'w=1/[\s^2^(Fo^2^)+(0.0922P)^2^+0.0768P] where P=(Fo^2^+2Fc^2^)/3'
_refine_ls_weighting_scheme calc
_refine_ls_wR_factor_gt 0.1453
_refine_ls_wR_factor_ref 0.1931
_reflns_number_gt 1777
_reflns_number_total 3828
_reflns_threshold_expression 'I > 2\s(I)'
_cod_data_source_file su5445sup1.cif
_cod_data_source_block I
_cod_database_code 2242523
_shelx_space_group_comment
;
The symmetry employed for this shelxl refinement is uniquely defined
by the following loop, which should always be used as a source of
symmetry information in preference to the above space-group names.
They are only intended as comments.
;
_shelx_estimated_absorpt_t_min 0.989
_shelx_estimated_absorpt_t_max 0.993

loop_
_space_group_symop_operation_xyz
'x, y, z'
'-x, -y, -z'

loop_
_atom_site_type_symbol
_atom_site_label
_atom_site_fract_x
_atom_site_fract_y
_atom_site_fract_z
_atom_site_U_iso_or_equiv
_atom_site_adp_type
_atom_site_calc_flag
_atom_site_occupancy
C C1 0.7907(4) 0.8345(4) 0.2984(3) 0.0771(10) Uani d 1
H H1A 0.7017 0.8047 0.2937 0.116 Uiso calc 1
H H1B 0.7750 0.9350 0.2771 0.116 Uiso calc 1
H H1C 0.8053 0.7849 0.3885 0.116 Uiso calc 1
C C2 0.9307(3) 0.8015(3) 0.1987(3) 0.0509(7) Uani d 1
C C3 1.0610(3) 0.8748(3) 0.1542(3) 0.0578(8) Uani d 1
H H3 1.0583 0.9411 0.1898 0.069 Uiso calc 1
C C4 1.1927(3) 0.8530(3) 0.0602(3) 0.0573(8) Uani d 1
C C5 1.3309(4) 0.9324(4) 0.0196(4) 0.0863(11) Uani d 1
H H5A 1.4237 0.8679 0.0169 0.129 Uiso calc 1
H H5B 1.3205 0.9724 0.0848 0.129 Uiso calc 1
H H5C 1.3365 1.0071 -0.0686 0.129 Uiso calc 1
C C6 1.1935(3) 0.7571(3) 0.0065(3) 0.0598(8) Uani d 1
H H6 1.2803 0.7415 -0.0585 0.072 Uiso calc 1
C C7 1.0668(3) 0.6835(3) 0.0480(3) 0.0541(7) Uani d 1
H H7 1.0699 0.6198 0.0093 0.065 Uiso calc 1
C C8 0.9353(3) 0.7015(3) 0.1453(3) 0.0446(7) Uani d 1
C C9 0.8049(3) 0.6158(3) 0.1869(3) 0.0437(6) Uani d 1
C C10 0.7284(3) 0.6328(3) 0.0942(3) 0.0537(7) Uani d 1
H H10 0.7534 0.7037 0.0079 0.064 Uiso calc 1
C C11 0.6138(3) 0.5472(3) 0.1247(3) 0.0527(7) Uani d 1
H H11 0.5648 0.5633 0.0581 0.063 Uiso calc 1
C C12 0.5716(3) 0.4408(3) 0.2488(3) 0.0426(6) Uani d 1
C C13 0.6437(3) 0.4220(3) 0.3514(2) 0.0393(6) Uani d 1
C C14 0.7621(3) 0.5075(3) 0.3195(2) 0.0403(6) Uani d 1
C C15 0.8360(3) 0.4807(3) 0.4219(3) 0.0507(7) Uani d 1
H H15 0.9173 0.5323 0.4017 0.061 Uiso calc 1
C C16 0.7907(3) 0.3810(3) 0.5493(3) 0.0602(8) Uani d 1
H H16 0.8414 0.3649 0.6147 0.072 Uiso calc 1
C C17 0.6690(3) 0.3029(3) 0.5823(3) 0.0612(8) Uani d 1
H H17 0.6361 0.2374 0.6706 0.073 Uiso calc 1
C C18 0.5983(3) 0.3221(3) 0.4860(3) 0.0518(7) Uani d 1
H H18 0.5180 0.2682 0.5092 0.062 Uiso calc 1
C C19 0.4540(3) 0.3483(3) 0.2743(2) 0.0432(6) Uani d 1
C C20 0.3108(3) 0.4064(3) 0.2491(3) 0.0504(7) Uani d 1
H H20 0.2877 0.5046 0.2182 0.060 Uiso calc 1
C C21 0.2007(3) 0.3235(3) 0.2682(3) 0.0525(7) Uani d 1
H H21 0.1051 0.3658 0.2507 0.063 Uiso calc 1
C C22 0.2331(3) 0.1787(3) 0.3130(3) 0.0510(7) Uani d 1
C C23 0.3750(3) 0.1177(3) 0.3379(3) 0.0601(8) Uani d 1
H H23 0.3977 0.0195 0.3676 0.072 Uiso calc 1
C C24 0.4841(3) 0.2011(3) 0.3193(3) 0.0543(7) Uani d 1
H H24 0.5794 0.1581 0.3371 0.065 Uiso calc 1
C C25 -0.0236(4) 0.1430(4) 0.3343(4) 0.0834(11) Uani d 1
H H25A -0.0854 0.0667 0.3644 0.125 Uiso calc 1
H H25B -0.0284 0.2070 0.2437 0.125 Uiso calc 1
H H25C -0.0624 0.1932 0.3942 0.125 Uiso calc 1
O O1 0.1324(2) 0.0867(2) 0.3352(2) 0.0742(7) Uani d 1

loop_
_atom_site_aniso_label
_atom_site_aniso_U_11
_atom_site_aniso_U_22
_atom_site_aniso_U_33
_atom_site_aniso_U_12
_atom_site_aniso_U_13
_atom_site_aniso_U_23
C1 0.076(2) 0.079(2) 0.081(2) -0.0173(19) -0.0011(18) -0.044(2)
C2 0.0503(17) 0.0521(17) 0.0505(17) -0.0106(14) -0.0132(14) -0.0171(14)
C3 0.068(2) 0.0485(17) 0.0622(19) -0.0158(15) -0.0235(16) -0.0169(15)
C4 0.0534(18) 0.0526(18) 0.0532(18) -0.0149(15) -0.0173(15) -0.0013(15)
C5 0.069(2) 0.091(3) 0.088(3) -0.040(2) -0.0228(19) -0.007(2)
C6 0.0523(18) 0.0585(19) 0.0533(18) -0.0127(15) -0.0040(14) -0.0106(16)
C7 0.0547(17) 0.0528(18) 0.0498(17) -0.0128(14) -0.0061(14) -0.0169(14)
C8 0.0491(16) 0.0419(15) 0.0427(15) -0.0124(13) -0.0133(13) -0.0113(13)
C9 0.0458(15) 0.0475(16) 0.0415(15) -0.0104(13) -0.0101(12) -0.0186(13)
C10 0.0621(18) 0.0550(18) 0.0421(16) -0.0192(15) -0.0150(14) -0.0093(14)
C11 0.0593(18) 0.0571(18) 0.0424(17) -0.0159(15) -0.0180(14) -0.0113(14)
C12 0.0412(15) 0.0454(15) 0.0438(16) -0.0070(12) -0.0088(12) -0.0197(13)
C13 0.0393(14) 0.0416(15) 0.0365(15) -0.0044(12) -0.0067(11) -0.0165(12)
C14 0.0404(14) 0.0416(15) 0.0408(15) -0.0055(12) -0.0091(12) -0.0178(13)
C15 0.0515(16) 0.0574(18) 0.0482(17) -0.0131(14) -0.0149(14) -0.0197(15)
C16 0.069(2) 0.070(2) 0.0467(18) -0.0158(17) -0.0230(15) -0.0174(16)
C17 0.073(2) 0.067(2) 0.0392(17) -0.0215(17) -0.0110(15) -0.0115(15)
C18 0.0526(17) 0.0563(18) 0.0454(17) -0.0149(14) -0.0063(13) -0.0185(15)
C19 0.0435(15) 0.0456(16) 0.0436(15) -0.0065(13) -0.0088(12) -0.0206(13)
C20 0.0522(17) 0.0465(16) 0.0551(17) -0.0068(14) -0.0183(13) -0.0179(14)
C21 0.0458(16) 0.0576(19) 0.0610(18) -0.0057(14) -0.0174(13) -0.0261(15)
C22 0.0521(18) 0.0548(19) 0.0544(18) -0.0148(15) -0.0075(14) -0.0285(15)
C23 0.060(2) 0.0463(17) 0.076(2) -0.0056(16) -0.0136(16) -0.0280(16)
C24 0.0451(16) 0.0518(18) 0.0666(19) -0.0019(14) -0.0130(14) -0.0256(15)
C25 0.060(2) 0.102(3) 0.108(3) -0.029(2) -0.0172(19) -0.051(2)
O1 0.0641(14) 0.0687(14) 0.1023(18) -0.0233(12) -0.0140(12) -0.0415(13)

loop_
_atom_type_symbol
_atom_type_description
_atom_type_scat_dispersion_real
_atom_type_scat_dispersion_imag
_atom_type_scat_source
C C 0.0033 0.0016 'International Tables Vol C Tables 4.2.6.8 and 6.1.1.4'
H H 0.0000 0.0000 'International Tables Vol C Tables 4.2.6.8 and 6.1.1.4'
N N 0.0061 0.0033 'International Tables Vol C Tables 4.2.6.8 and 6.1.1.4'
O O 0.0106 0.0060 'International Tables Vol C Tables 4.2.6.8 and 6.1.1.4'

loop_
_geom_angle_atom_site_label_1
_geom_angle_atom_site_label_2
_geom_angle_atom_site_label_3
_geom_angle
C2 C1 H1A 109.5
C2 C1 H1B 109.5
H1A C1 H1B 109.5
C2 C1 H1C 109.5
H1A C1 H1C 109.5
H1B C1 H1C 109.5
C8 C2 C3 118.4(2)
C8 C2 C1 122.1(2)
C3 C2 C1 119.5(3)
C4 C3 C2 122.9(3)
C4 C3 H3 118.5
C2 C3 H3 118.5
C6 C4 C3 117.8(3)
C6 C4 C5 121.9(3)
C3 C4 C5 120.3(3)
C4 C5 H5A 109.5
C4 C5 H5B 109.5
H5A C5 H5B 109.5
C4 C5 H5C 109.5
H5A C5 H5C 109.5
H5B C5 H5C 109.5
C4 C6 C7 120.7(3)
C4 C6 H6 119.7
C7 C6 H6 119.7
C6 C7 C8 122.1(3)
C6 C7 H7 119.0
C8 C7 H7 119.0
C7 C8 C2 118.1(2)
C7 C8 C9 118.8(2)
C2 C8 C9 123.1(2)
C10 C9 C14 117.6(2)
C10 C9 C8 120.0(2)
C14 C9 C8 122.3(2)
C9 C10 C11 122.3(3)
C9 C10 H10 118.9
C11 C10 H10 118.9
C12 C11 C10 122.1(3)
C12 C11 H11 119.0
C10 C11 H11 119.0
C11 C12 C13 118.0(2)
C11 C12 C19 120.0(2)
C13 C12 C19 122.0(2)
C18 C13 C14 118.4(2)
C18 C13 C12 121.9(2)
C14 C13 C12 119.8(2)
C15 C14 C13 118.0(2)
C15 C14 C9 121.8(2)
C13 C14 C9 120.2(2)
C16 C15 C14 121.4(3)
C16 C15 H15 119.3
C14 C15 H15 119.3
C15 C16 C17 120.4(3)
C15 C16 H16 119.8
C17 C16 H16 119.8
C18 C17 C16 120.1(3)
C18 C17 H17 120.0
C16 C17 H17 120.0
C17 C18 C13 121.6(3)
C17 C18 H18 119.2
C13 C18 H18 119.2
C20 C19 C24 117.0(2)
C20 C19 C12 120.9(2)
C24 C19 C12 122.1(2)
C19 C20 C21 122.2(3)
C19 C20 H20 118.9
C21 C20 H20 118.9
C22 C21 C20 119.7(3)
C22 C21 H21 120.2
C20 C21 H21 120.2
C21 C22 O1 124.4(3)
C21 C22 C23 119.5(3)
O1 C22 C23 116.0(3)
C22 C23 C24 120.5(3)
C22 C23 H23 119.8
C24 C23 H23 119.8
C23 C24 C19 121.2(3)
C23 C24 H24 119.4
C19 C24 H24 119.4
O1 C25 H25A 109.5
O1 C25 H25B 109.5
H25A C25 H25B 109.5
O1 C25 H25C 109.5
H25A C25 H25C 109.5
H25B C25 H25C 109.5
C22 O1 C25 117.3(2)

loop_
_geom_bond_atom_site_label_1
_geom_bond_atom_site_label_2
_geom_bond_distance
C1 C2 1.495(4)
C1 H1A 0.9600
C1 H1B 0.9600
C1 H1C 0.9600
C2 C8 1.399(4)
C2 C3 1.401(3)
C3 C4 1.375(4)
C3 H3 0.9300
C4 C6 1.373(4)
C4 C5 1.510(4)
C5 H5A 0.9600
C5 H5B 0.9600
C5 H5C 0.9600
C6 C7 1.381(3)
C6 H6 0.9300
C7 C8 1.385(3)
C7 H7 0.9300
C8 C9 1.488(3)
C9 C10 1.366(3)
C9 C14 1.430(3)
C10 C11 1.397(3)
C10 H10 0.9300
C11 C12 1.363(4)
C11 H11 0.9300
C12 C13 1.430(3)
C12 C19 1.488(3)
C13 C18 1.413(3)
C13 C14 1.421(3)
C14 C15 1.416(3)
C15 C16 1.360(4)
C15 H15 0.9300
C16 C17 1.390(3)
C16 H16 0.9300
C17 C18 1.357(4)
C17 H17 0.9300
C18 H18 0.9300
C19 C20 1.380(4)
C19 C24 1.391(4)
C20 C21 1.383(3)
C20 H20 0.9300
C21 C22 1.370(4)
C21 H21 0.9300
C22 O1 1.373(3)
C22 C23 1.373(4)
C23 C24 1.381(3)
C23 H23 0.9300
C24 H24 0.9300
C25 O1 1.420(4)
C25 H25A 0.9600
C25 H25B 0.9600
C25 H25C 0.9600

loop_
_geom_hbond_atom_site_label_D
_geom_hbond_atom_site_label_H
_geom_hbond_atom_site_label_A
_geom_hbond_site_symmetry_A
_geom_hbond_distance_DH
_geom_hbond_distance_HA
_geom_hbond_distance_DA
_geom_hbond_angle_DHA
C25 H25C Cg 1_455 0.96 2.78 3.597(5) 144

loop_
_geom_torsion_atom_site_label_1
_geom_torsion_atom_site_label_2
_geom_torsion_atom_site_label_3
_geom_torsion_atom_site_label_4
_geom_torsion
C8 C2 C3 C4 0.2(4)
C1 C2 C3 C4 -178.4(3)
C2 C3 C4 C6 1.4(4)
C2 C3 C4 C5 -178.2(3)
C3 C4 C6 C7 -1.2(4)
C5 C4 C6 C7 178.4(3)
C4 C6 C7 C8 -0.7(4)
C6 C7 C8 C2 2.3(4)
C6 C7 C8 C9 -178.6(2)
C3 C2 C8 C7 -2.0(4)
C1 C2 C8 C7 176.6(3)
C3 C2 C8 C9 178.9(2)
C1 C2 C8 C9 -2.5(4)
C7 C8 C9 C10 -63.5(3)
C2 C8 C9 C10 115.5(3)
C7 C8 C9 C14 112.1(3)
C2 C8 C9 C14 -68.9(3)
C14 C9 C10 C11 -1.1(4)
C8 C9 C10 C11 174.7(2)
C9 C10 C11 C12 -0.3(4)
C10 C11 C12 C13 2.7(4)
C10 C11 C12 C19 -177.2(2)
C11 C12 C13 C18 174.9(2)
C19 C12 C13 C18 -5.2(3)
C11 C12 C13 C14 -3.7(3)
C19 C12 C13 C14 176.2(2)
C18 C13 C14 C15 4.5(3)
C12 C13 C14 C15 -176.8(2)
C18 C13 C14 C9 -176.2(2)
C12 C13 C14 C9 2.4(3)
C10 C9 C14 C15 179.2(2)
C8 C9 C14 C15 3.5(4)
C10 C9 C14 C13 0.0(3)
C8 C9 C14 C13 -175.7(2)
C13 C14 C15 C16 -3.2(4)
C9 C14 C15 C16 177.6(2)
C14 C15 C16 C17 -0.3(4)
C15 C16 C17 C18 2.4(4)
C16 C17 C18 C13 -0.9(4)
C14 C13 C18 C17 -2.6(4)
C12 C13 C18 C17 178.8(3)
C11 C12 C19 C20 -53.8(3)
C13 C12 C19 C20 126.4(3)
C11 C12 C19 C24 123.9(3)
C13 C12 C19 C24 -56.0(3)
C24 C19 C20 C21 0.5(4)
C12 C19 C20 C21 178.2(2)
C19 C20 C21 C22 -0.3(4)
C20 C21 C22 O1 -179.9(2)
C20 C21 C22 C23 -0.2(4)
C21 C22 C23 C24 0.6(4)
O1 C22 C23 C24 -179.7(2)
C22 C23 C24 C19 -0.4(4)
C20 C19 C24 C23 -0.1(4)
C12 C19 C24 C23 -177.8(2)
C21 C22 O1 C25 -11.4(4)
C23 C22 O1 C25 168.9(3)

_cod_database_fobs_code 2242523
